data_7031347
loop_
_publ_author_name
'Feichtner, Kai-Stephan'
'Gessner, Viktoria H.'

_publ_section_title
;
 Synthesis and stability of Li/Cl carbenoids based on
 bis(iminophosphoryl)methanes.
;
_journal_issue 38
_journal_name_full 'Dalton transactions (Cambridge, England : 2003)'
_journal_page_first 14399
_journal_page_last 14408
_journal_paper_doi 10.1039/c4dt01466a
_journal_volume 43
_journal_year 2014
_chemical_formula_sum 'C43 H44 Cl Li N2 O P2'
_chemical_formula_weight 709.13
_chemical_name_systematic
;
 ?
;
_space_group_IT_number 2
_symmetry_cell_setting triclinic
_symmetry_space_group_name_Hall '-P 1'
_symmetry_space_group_name_H-M 'P -1'
_atom_sites_solution_hydrogens geom
_atom_sites_solution_primary direct
_atom_sites_solution_secondary difmap
_audit_creation_date 2014-03-05T17:21:03-00:00
_audit_creation_method 'WinGX routine CIF_UPDATE'
_cell_angle_alpha 95.644(5)
_cell_angle_beta 105.321(5)
_cell_angle_gamma 101.501(5)
_cell_formula_units_Z 2
_cell_length_a 9.1841(13)
_cell_length_b 13.989(2)
_cell_length_c 15.738(2)
_cell_measurement_temperature 100(2)
_cell_volume 1886.4(5)
_computing_cell_refinement 'SAINTPLUS 8.18C (Bruker APEX2, 2011)'
_computing_data_collection 'SMART 5.622 (Bruker AXS, 2001)'
_computing_data_reduction 'SAINTPLUS 8.18C (Bruker APEX2, 2011)'
_computing_molecular_graphics 'Ortep-3 V1.08 (Farrugia, 2001)'
_computing_structure_refinement 'SHELXL-97 (Sheldrick, 2008)'
_computing_structure_solution 'SHELXS-97 (Sheldrick, 2008)'
_diffrn_ambient_temperature 100(2)
_diffrn_measured_fraction_theta_full 0.998
_diffrn_measured_fraction_theta_max 0.998
_diffrn_measurement_device_type 'Bruker APEX-CCD'
_diffrn_measurement_method omega-scans
_diffrn_radiation_monochromator graphite
_diffrn_radiation_type MoK\a
_diffrn_radiation_wavelength 0.71073
_diffrn_reflns_av_R_equivalents 0.0487
_diffrn_reflns_av_unetI/netI 0.0568
_diffrn_reflns_limit_h_max 10
_diffrn_reflns_limit_h_min -10
_diffrn_reflns_limit_k_max 16
_diffrn_reflns_limit_k_min -16
_diffrn_reflns_limit_l_max 18
_diffrn_reflns_limit_l_min -18
_diffrn_reflns_number 22801
_diffrn_reflns_theta_full 25
_diffrn_reflns_theta_max 25
_diffrn_reflns_theta_min 2.72
_exptl_absorpt_coefficient_mu 0.222
_exptl_absorpt_correction_T_max 0.7454
_exptl_absorpt_correction_T_min 0.6764
_exptl_absorpt_correction_type empirical
_exptl_absorpt_process_details 'Sadabs 2008 (Bruker AXS, 2008)'
_exptl_crystal_density_diffrn 1.248
_exptl_crystal_density_method 'not measured'
_exptl_crystal_F_000 748
_exptl_crystal_size_max 0.14
_exptl_crystal_size_mid 0.13
_exptl_crystal_size_min 0.07
_refine_diff_density_max 0.318
_refine_diff_density_min -0.315
_refine_diff_density_rms 0.054
_refine_ls_extinction_method none
_refine_ls_goodness_of_fit_ref 1.015
_refine_ls_hydrogen_treatment riding
_refine_ls_matrix_type full
_refine_ls_number_parameters 455
_refine_ls_number_reflns 6617
_refine_ls_number_restraints 0
_refine_ls_restrained_S_all 1.015
_refine_ls_R_factor_all 0.0617
_refine_ls_R_factor_gt 0.0402
_refine_ls_shift/su_max 0.001
_refine_ls_shift/su_mean 0
_refine_ls_structure_factor_coef Fsqd
_refine_ls_weighting_details 'calc w=1/[\s^2^(Fo^2^)+(0.0341P)^2^+1.0958P] where P=(Fo^2^+2Fc^2^)/3'
_refine_ls_weighting_scheme calc
_refine_ls_wR_factor_gt 0.0848
_refine_ls_wR_factor_ref 0.0943
_reflns_number_gt 5043
_reflns_number_total 6617
_reflns_threshold_expression >2sigma(I)
_cod_data_source_file c4dt01466a2.cif
_cod_data_source_block sad
_cod_depositor_comments 'Adding full bibliography for 7031342--7031347.cif.'
_cod_original_cell_volume 1886.5(5)
_cod_original_sg_symbol_H-M P-1
_cod_database_code 7031347

loop_
_symmetry_equiv_pos_as_xyz
'x, y, z'
'-x, -y, -z'

loop_
_atom_site_label
_atom_site_type_symbol
_atom_site_fract_x
_atom_site_fract_y
_atom_site_fract_z
_atom_site_U_iso_or_equiv
_atom_site_adp_type
_atom_site_occupancy
_atom_site_symmetry_multiplicity
_atom_site_calc_flag
_atom_site_refinement_flags
Cl1 Cl 0.56695(6) 0.37807(4) 0.39930(4) 0.01853(14) Uani 1 1 d .
P1 P 0.33527(6) 0.35473(4) 0.22939(4) 0.01198(14) Uani 1 1 d .
N1 N 0.2018(2) 0.27137(13) 0.15900(12) 0.0133(4) Uani 1 1 d .
C1 C 0.4152(2) 0.29124(16) 0.31359(14) 0.0131(5) Uani 1 1 d .
Li1 Li 0.2729(5) 0.1494(3) 0.1793(3) 0.0226(9) Uani 1 1 d .
P2 P 0.29681(6) 0.20766(4) 0.35872(4) 0.01140(14) Uani 1 1 d .
N2 N 0.2126(2) 0.11359(13) 0.28233(12) 0.0145(4) Uani 1 1 d .
C2 C 0.4937(2) 0.40612(16) 0.18527(14) 0.0144(5) Uani 1 1 d .
C3 C 0.5950(3) 0.34655(17) 0.17388(15) 0.0179(5) Uani 1 1 d .
H3 H 0.5906 0.2869 0.1983 0.022 Uiso 1 1 calc R
C4 C 0.7016(3) 0.37348(18) 0.12752(16) 0.0228(6) Uani 1 1 d .
H4 H 0.7686 0.3319 0.1193 0.027 Uiso 1 1 calc R
C5 C 0.7105(3) 0.46100(19) 0.09317(16) 0.0255(6) Uani 1 1 d .
H5 H 0.7835 0.4796 0.0613 0.031 Uiso 1 1 calc R
C6 C 0.6130(3) 0.52140(18) 0.10518(16) 0.0252(6) Uani 1 1 d .
H6 H 0.6205 0.582 0.0824 0.03 Uiso 1 1 calc R
C7 C 0.5042(3) 0.49393(17) 0.15030(15) 0.0185(5) Uani 1 1 d .
H7 H 0.4365 0.5354 0.1574 0.022 Uiso 1 1 calc R
C8 C 0.2681(2) 0.45906(16) 0.26953(14) 0.0136(5) Uani 1 1 d .
C9 C 0.3718(3) 0.54623(16) 0.32096(15) 0.0167(5) Uani 1 1 d .
H9 H 0.4804 0.5541 0.3308 0.02 Uiso 1 1 calc R
C10 C 0.3162(3) 0.62074(17) 0.35738(15) 0.0200(5) Uani 1 1 d .
H10 H 0.3869 0.6788 0.3929 0.024 Uiso 1 1 calc R
C11 C 0.1583(3) 0.61080(17) 0.34215(15) 0.0219(6) Uani 1 1 d .
H11 H 0.1206 0.6627 0.366 0.026 Uiso 1 1 calc R
C12 C 0.0547(3) 0.52513(18) 0.29212(16) 0.0213(5) Uani 1 1 d .
H12 H -0.0537 0.5181 0.2824 0.026 Uiso 1 1 calc R
C13 C 0.1090(3) 0.44957(17) 0.25616(15) 0.0166(5) Uani 1 1 d .
H13 H 0.0374 0.391 0.2222 0.02 Uiso 1 1 calc R
C14 C 0.0847(2) 0.27813(16) 0.08455(14) 0.0130(5) Uani 1 1 d .
C15 C 0.0806(3) 0.35912(16) 0.03914(15) 0.0170(5) Uani 1 1 d .
H15 H 0.1625 0.417 0.0601 0.02 Uiso 1 1 calc R
C16 C -0.0415(3) 0.35617(17) -0.03615(15) 0.0194(5) Uani 1 1 d .
H16 H -0.0409 0.4125 -0.0653 0.023 Uiso 1 1 calc R
C17 C -0.1648(3) 0.27362(17) -0.07038(15) 0.0186(5) Uani 1 1 d .
C18 C -0.1607(3) 0.19285(17) -0.02561(15) 0.0186(5) Uani 1 1 d .
H18 H -0.2426 0.1351 -0.0472 0.022 Uiso 1 1 calc R
C19 C -0.0402(3) 0.19444(16) 0.04973(15) 0.0163(5) Uani 1 1 d .
H19 H -0.0417 0.1379 0.0786 0.02 Uiso 1 1 calc R
C20 C -0.2949(3) 0.2709(2) -0.15280(17) 0.0302(6) Uani 1 1 d .
H20A H -0.2703 0.3303 -0.1795 0.045 Uiso 1 1 calc R
H20B H -0.3915 0.2686 -0.1367 0.045 Uiso 1 1 calc R
H20C H -0.3076 0.2121 -0.1959 0.045 Uiso 1 1 calc R
C21 C 0.4220(2) 0.17490(15) 0.45627(14) 0.0129(5) Uani 1 1 d .
C22 C 0.3712(3) 0.15576(16) 0.53020(15) 0.0164(5) Uani 1 1 d .
H22 H 0.2737 0.1669 0.5329 0.02 Uiso 1 1 calc R
C23 C 0.4613(3) 0.12065(17) 0.59969(16) 0.0223(6) Uani 1 1 d .
H23 H 0.4251 0.1073 0.6495 0.027 Uiso 1 1 calc R
C24 C 0.6044(3) 0.10482(17) 0.59687(16) 0.0249(6) Uani 1 1 d .
H24 H 0.6664 0.081 0.6448 0.03 Uiso 1 1 calc R
C25 C 0.6567(3) 0.12388(17) 0.52408(16) 0.0226(6) Uani 1 1 d .
H25 H 0.7551 0.1136 0.5222 0.027 Uiso 1 1 calc R
C26 C 0.5656(3) 0.15803(16) 0.45363(15) 0.0177(5) Uani 1 1 d .
H26 H 0.6013 0.17 0.4034 0.021 Uiso 1 1 calc R
C27 C 0.1641(2) 0.26639(16) 0.40013(14) 0.0131(5) Uani 1 1 d .
C28 C 0.0068(2) 0.24362(17) 0.35307(15) 0.0171(5) Uani 1 1 d .
H28 H -0.032 0.1944 0.3013 0.02 Uiso 1 1 calc R
C29 C -0.0934(3) 0.29279(17) 0.38175(16) 0.0205(5) Uani 1 1 d .
H29 H -0.2006 0.2771 0.3496 0.025 Uiso 1 1 calc R
C30 C -0.0369(3) 0.36447(17) 0.45705(16) 0.0213(5) Uani 1 1 d .
H30 H -0.1059 0.3972 0.4769 0.026 Uiso 1 1 calc R
C31 C 0.1200(3) 0.38897(17) 0.50380(16) 0.0210(5) Uani 1 1 d .
H31 H 0.1583 0.4385 0.5553 0.025 Uiso 1 1 calc R
C32 C 0.2204(3) 0.34097(16) 0.47502(15) 0.0174(5) Uani 1 1 d .
H32 H 0.3281 0.3586 0.5062 0.021 Uiso 1 1 calc R
C33 C 0.1128(2) 0.02585(16) 0.28731(14) 0.0134(5) Uani 1 1 d .
C34 C 0.0762(3) -0.05320(16) 0.21741(15) 0.0170(5) Uani 1 1 d .
H34 H 0.1178 -0.0445 0.1687 0.02 Uiso 1 1 calc R
C35 C -0.0190(3) -0.14388(17) 0.21728(16) 0.0204(5) Uani 1 1 d .
H35 H -0.0402 -0.1958 0.1689 0.025 Uiso 1 1 calc R
C36 C -0.0839(3) -0.16020(17) 0.28641(16) 0.0191(5) Uani 1 1 d .
C37 C -0.0497(3) -0.08212(17) 0.35511(16) 0.0201(5) Uani 1 1 d .
H37 H -0.0935 -0.091 0.4029 0.024 Uiso 1 1 calc R
C38 C 0.0468(3) 0.00919(17) 0.35687(15) 0.0178(5) Uani 1 1 d .
H38 H 0.068 0.0606 0.4057 0.021 Uiso 1 1 calc R
C39 C -0.1908(3) -0.25885(18) 0.28506(18) 0.0292(6) Uani 1 1 d .
H39A H -0.2992 -0.2546 0.2628 0.044 Uiso 1 1 calc R
H39B H -0.1711 -0.275 0.3456 0.044 Uiso 1 1 calc R
H39C H -0.1711 -0.3105 0.2458 0.044 Uiso 1 1 calc R
O1_1 O 0.34973(19) 0.08635(12) 0.09355(11) 0.0235(4) Uani 1 1 d .
C1_1 C 0.5420(3) 0.0453(2) 0.20931(17) 0.0368(7) Uani 1 1 d .
H1A_1 H 0.4632 -0.0061 0.2208 0.055 Uiso 1 1 calc R
H1B_1 H 0.5524 0.108 0.2466 0.055 Uiso 1 1 calc R
H1C_1 H 0.6418 0.0264 0.2236 0.055 Uiso 1 1 calc R
C2_1 C 0.4940(3) 0.05680(19) 0.11300(16) 0.0237(6) Uani 1 1 d .
H2A_1 H 0.5746 0.1073 0.1006 0.028 Uiso 1 1 calc R
H2B_1 H 0.482 -0.0066 0.0749 0.028 Uiso 1 1 calc R
C3_1 C 0.2844(3) 0.09184(19) -0.00006(16) 0.0250(6) Uani 1 1 d .
H3A_1 H 0.1742 0.0945 -0.0109 0.03 Uiso 1 1 calc R
H3B_1 H 0.2874 0.0309 -0.0367 0.03 Uiso 1 1 calc R
C4_1 C 0.3688(3) 0.1801(2) -0.02984(17) 0.0311(6) Uani 1 1 d .
H4A_1 H 0.3213 0.1788 -0.0936 0.047 Uiso 1 1 calc R
H4B_1 H 0.4782 0.1781 -0.0193 0.047 Uiso 1 1 calc R
H4C_1 H 0.362 0.2408 0.004 0.047 Uiso 1 1 calc R

loop_
_atom_site_aniso_label
_atom_site_aniso_U_11
_atom_site_aniso_U_22
_atom_site_aniso_U_33
_atom_site_aniso_U_23
_atom_site_aniso_U_13
_atom_site_aniso_U_12
Cl1 0.0153(3) 0.0176(3) 0.0183(3) 0.0023(2) 0.0003(2) 0.0003(2)
P1 0.0120(3) 0.0114(3) 0.0122(3) 0.0023(2) 0.0031(2) 0.0023(2)
N1 0.0141(10) 0.0119(10) 0.0118(10) 0.0012(8) 0.0008(8) 0.0030(8)
C1 0.0101(11) 0.0132(12) 0.0120(12) 0.0010(9) -0.0006(9) -0.0005(9)
Li1 0.032(2) 0.020(2) 0.020(2) 0.0062(18) 0.0103(19) 0.0106(18)
P2 0.0110(3) 0.0122(3) 0.0112(3) 0.0022(2) 0.0033(2) 0.0028(2)
N2 0.0151(10) 0.0137(10) 0.0142(10) 0.0012(8) 0.0048(8) 0.0020(8)
C2 0.0132(11) 0.0145(12) 0.0119(12) 0.0002(10) 0.0013(9) -0.0010(9)
C3 0.0171(12) 0.0192(13) 0.0170(13) 0.0032(10) 0.0053(10) 0.0024(10)
C4 0.0153(12) 0.0297(15) 0.0213(14) -0.0015(11) 0.0058(11) 0.0027(10)
C5 0.0190(13) 0.0356(16) 0.0183(14) 0.0044(12) 0.0082(11) -0.0052(11)
C6 0.0257(14) 0.0225(14) 0.0232(15) 0.0086(11) 0.0060(12) -0.0047(11)
C7 0.0201(13) 0.0177(13) 0.0164(13) 0.0037(10) 0.0043(10) 0.0020(10)
C8 0.0178(12) 0.0131(12) 0.0102(12) 0.0039(9) 0.0028(10) 0.0052(9)
C9 0.0169(12) 0.0167(12) 0.0151(12) 0.0032(10) 0.0024(10) 0.0032(10)
C10 0.0272(14) 0.0149(12) 0.0150(13) 0.0006(10) 0.0030(11) 0.0032(10)
C11 0.0322(15) 0.0183(13) 0.0191(13) 0.0018(11) 0.0106(11) 0.0113(11)
C12 0.0173(13) 0.0260(14) 0.0233(14) 0.0039(11) 0.0078(11) 0.0087(10)
C13 0.0182(12) 0.0151(12) 0.0158(13) 0.0023(10) 0.0043(10) 0.0037(10)
C14 0.0140(11) 0.0148(12) 0.0099(12) -0.0004(9) 0.0030(9) 0.0041(9)
C15 0.0191(12) 0.0130(12) 0.0179(13) 0.0029(10) 0.0057(10) 0.0011(9)
C16 0.0240(13) 0.0189(13) 0.0174(13) 0.0078(10) 0.0064(11) 0.0072(10)
C17 0.0182(12) 0.0241(13) 0.0138(12) 0.0020(10) 0.0034(10) 0.0083(10)
C18 0.0145(12) 0.0193(13) 0.0183(13) -0.0025(10) 0.0028(10) 0.0013(10)
C19 0.0196(12) 0.0122(12) 0.0173(13) 0.0046(10) 0.0056(10) 0.0031(9)
C20 0.0266(14) 0.0366(16) 0.0231(15) 0.0075(12) -0.0015(12) 0.0083(12)
C21 0.0149(12) 0.0068(11) 0.0143(12) -0.0001(9) 0.0014(10) 0.0014(9)
C22 0.0192(12) 0.0125(12) 0.0157(13) 0.0014(10) 0.0036(10) 0.0019(9)
C23 0.0305(14) 0.0173(13) 0.0163(13) 0.0051(11) 0.0035(11) 0.0022(11)
C24 0.0321(15) 0.0163(13) 0.0207(14) 0.0042(11) -0.0048(12) 0.0090(11)
C25 0.0188(13) 0.0179(13) 0.0271(15) -0.0021(11) -0.0001(11) 0.0072(10)
C26 0.0176(12) 0.0164(12) 0.0185(13) 0.0007(10) 0.0043(10) 0.0047(10)
C27 0.0158(12) 0.0120(11) 0.0145(12) 0.0046(10) 0.0072(10) 0.0050(9)
C28 0.0152(12) 0.0192(13) 0.0155(13) 0.0024(10) 0.0044(10) 0.0015(10)
C29 0.0129(12) 0.0240(13) 0.0252(14) 0.0061(11) 0.0061(11) 0.0042(10)
C30 0.0238(13) 0.0218(13) 0.0250(14) 0.0072(11) 0.0130(11) 0.0112(11)
C31 0.0269(14) 0.0185(13) 0.0198(13) 0.0013(11) 0.0080(11) 0.0092(11)
C32 0.0173(12) 0.0162(12) 0.0183(13) 0.0033(10) 0.0037(10) 0.0049(10)
C33 0.0117(11) 0.0136(12) 0.0139(12) 0.0035(10) 0.0010(9) 0.0039(9)
C34 0.0154(12) 0.0192(13) 0.0164(13) 0.0020(10) 0.0050(10) 0.0037(10)
C35 0.0206(13) 0.0146(12) 0.0221(14) -0.0027(10) 0.0021(11) 0.0032(10)
C36 0.0173(12) 0.0142(12) 0.0240(14) 0.0045(10) 0.0028(11) 0.0030(10)
C37 0.0210(13) 0.0207(13) 0.0209(13) 0.0079(11) 0.0098(11) 0.0028(10)
C38 0.0199(13) 0.0158(12) 0.0157(13) -0.0001(10) 0.0043(10) 0.0021(10)
C39 0.0312(15) 0.0174(13) 0.0352(16) 0.0035(12) 0.0098(13) -0.0023(11)
O1_1 0.0287(10) 0.0279(10) 0.0197(9) 0.0033(8) 0.0124(8) 0.0128(8)
C1_1 0.0458(18) 0.0431(18) 0.0294(16) 0.0105(14) 0.0117(14) 0.0251(14)
C2_1 0.0262(14) 0.0229(14) 0.0256(14) 0.0015(11) 0.0118(12) 0.0093(11)
C3_1 0.0251(14) 0.0325(15) 0.0185(14) -0.0018(11) 0.0071(11) 0.0106(11)
C4_1 0.0330(15) 0.0360(16) 0.0235(15) 0.0079(12) 0.0056(12) 0.0084(12)

loop_
_atom_type_symbol
_atom_type_description
_atom_type_scat_dispersion_real
_atom_type_scat_dispersion_imag
_atom_type_scat_source
C C 0.0033 0.0016 'International Tables Vol C Tables 4.2.6.8 and 6.1.1.4'
H H 0 0 'International Tables Vol C Tables 4.2.6.8 and 6.1.1.4'
Li Li -0.0003 0.0001 'International Tables Vol C Tables 4.2.6.8 and 6.1.1.4'
N N 0.0061 0.0033 'International Tables Vol C Tables 4.2.6.8 and 6.1.1.4'
O O 0.0106 0.006 'International Tables Vol C Tables 4.2.6.8 and 6.1.1.4'
P P 0.1023 0.0942 'International Tables Vol C Tables 4.2.6.8 and 6.1.1.4'
Cl Cl 0.1484 0.1585 'International Tables Vol C Tables 4.2.6.8 and 6.1.1.4'

loop_
_geom_angle_atom_site_label_1
_geom_angle_atom_site_label_2
_geom_angle_atom_site_label_3
_geom_angle
N1 P1 C1 104.07(10)
N1 P1 C8 113.98(10)
C1 P1 C8 113.70(10)
N1 P1 C2 113.01(10)
C1 P1 C2 105.77(10)
C8 P1 C2 106.17(10)
N1 P1 Li1 43.17(10)
C1 P1 Li1 65.11(11)
C8 P1 Li1 146.95(11)
C2 P1 Li1 105.64(11)
C14 N1 P1 131.14(15)
C14 N1 Li1 123.77(18)
P1 N1 Li1 103.15(15)
P1 C1 P2 121.59(12)
P1 C1 Cl1 108.69(11)
P2 C1 Cl1 112.02(12)
P1 C1 Li1 77.37(11)
P2 C1 Li1 76.96(11)
Cl1 C1 Li1 161.54(15)
O1_1 Li1 N2 135.0(2)
O1_1 Li1 N1 119.8(2)
N2 Li1 N1 104.4(2)
O1_1 Li1 C1 130.4(2)
N2 Li1 C1 71.48(14)
N1 Li1 C1 68.85(14)
O1_1 Li1 P2 148.7(2)
N2 Li1 P2 33.64(9)
N1 Li1 P2 85.51(14)
C1 Li1 P2 37.93(7)
O1_1 Li1 P1 124.11(19)
N2 Li1 P1 96.97(16)
N1 Li1 P1 33.68(8)
C1 Li1 P1 37.52(7)
P2 Li1 P1 66.43(9)
N2 P2 C1 106.71(10)
N2 P2 C27 114.08(10)
C1 P2 C27 111.10(10)
N2 P2 C21 111.71(10)
C1 P2 C21 107.76(10)
C27 P2 C21 105.37(10)
N2 P2 Li1 41.76(10)
C1 P2 Li1 65.11(11)
C27 P2 Li1 126.09(11)
C21 P2 Li1 127.61(11)
C33 N2 P2 128.29(16)
C33 N2 Li1 127.08(19)
P2 N2 Li1 104.59(15)
C7 C2 C3 118.5(2)
C7 C2 P1 123.14(17)
C3 C2 P1 117.58(17)
C4 C3 C2 120.8(2)
C5 C4 C3 119.9(2)
C6 C5 C4 120.0(2)
C5 C6 C7 120.4(2)
C6 C7 C2 120.4(2)
C13 C8 C9 118.6(2)
C13 C8 P1 119.06(17)
C9 C8 P1 122.10(17)
C10 C9 C8 120.4(2)
C11 C10 C9 120.2(2)
C10 C11 C12 120.1(2)
C11 C12 C13 120.2(2)
C12 C13 C8 120.5(2)
N1 C14 C15 126.2(2)
N1 C14 C19 117.11(19)
C15 C14 C19 116.62(19)
C16 C15 C14 120.9(2)
C15 C16 C17 122.4(2)
C18 C17 C16 116.8(2)
C18 C17 C20 121.4(2)
C16 C17 C20 121.8(2)
C19 C18 C17 121.7(2)
C18 C19 C14 121.6(2)
C22 C21 C26 118.8(2)
C22 C21 P2 121.41(17)
C26 C21 P2 119.43(17)
C23 C22 C21 120.6(2)
C22 C23 C24 120.2(2)
C25 C24 C23 119.8(2)
C24 C25 C26 120.1(2)
C25 C26 C21 120.4(2)
C28 C27 C32 119.3(2)
C28 C27 P2 120.01(17)
C32 C27 P2 120.49(17)
C29 C28 C27 120.1(2)
C30 C29 C28 120.0(2)
C29 C30 C31 120.5(2)
C32 C31 C30 119.7(2)
C31 C32 C27 120.4(2)
N2 C33 C34 117.7(2)
N2 C33 C38 125.8(2)
C34 C33 C38 116.5(2)
C35 C34 C33 121.9(2)
C36 C35 C34 121.4(2)
C37 C36 C35 117.0(2)
C37 C36 C39 121.8(2)
C35 C36 C39 121.2(2)
C36 C37 C38 122.5(2)
C37 C38 C33 120.7(2)
C2_1 O1_1 C3_1 113.98(17)
C2_1 O1_1 Li1 125.10(19)
C3_1 O1_1 Li1 118.66(18)
O1_1 C2_1 C1_1 108.9(2)
O1_1 C3_1 C4_1 113.3(2)

loop_
_geom_bond_atom_site_label_1
_geom_bond_atom_site_label_2
_geom_bond_distance
Cl1 C1 1.802(2)
P1 N1 1.5962(18)
P1 C1 1.749(2)
P1 C8 1.815(2)
P1 C2 1.825(2)
P1 Li1 2.803(4)
N1 C14 1.391(3)
N1 Li1 1.969(4)
C1 P2 1.766(2)
C1 Li1 2.606(5)
Li1 O1_1 1.902(4)
Li1 N2 1.926(4)
Li1 P2 2.798(4)
P2 N2 1.6022(19)
P2 C27 1.816(2)
P2 C21 1.818(2)
N2 C33 1.400(3)
C2 C7 1.391(3)
C2 C3 1.400(3)
C3 C4 1.385(3)
C4 C5 1.383(3)
C5 C6 1.382(4)
C6 C7 1.387(3)
C8 C13 1.398(3)
C8 C9 1.409(3)
C9 C10 1.388(3)
C10 C11 1.382(3)
C11 C12 1.388(3)
C12 C13 1.388(3)
C14 C15 1.399(3)
C14 C19 1.411(3)
C15 C16 1.391(3)
C16 C17 1.392(3)
C17 C18 1.391(3)
C17 C20 1.505(3)
C18 C19 1.387(3)
C21 C22 1.393(3)
C21 C26 1.396(3)
C22 C23 1.383(3)
C23 C24 1.387(3)
C24 C25 1.383(3)
C25 C26 1.390(3)
C27 C28 1.393(3)
C27 C32 1.402(3)
C28 C29 1.391(3)
C29 C30 1.383(3)
C30 C31 1.389(3)
C31 C32 1.383(3)
C33 C34 1.401(3)
C33 C38 1.402(3)
C34 C35 1.390(3)
C35 C36 1.388(3)
C36 C37 1.383(3)
C36 C39 1.521(3)
C37 C38 1.395(3)
O1_1 C2_1 1.432(3)
O1_1 C3_1 1.452(3)
C1_1 C2_1 1.497(3)
C3_1 C4_1 1.506(3)
